data_4506370
loop_
_publ_author_name
'Deng, Zhao-Peng'
'Huo, Li-Hua'
'Zhao, Hui'
'Gao, Shan'

_publ_section_title
;
 A Co-Crystal Strategy to Tune the Supramolecular Patterns and Luminescent
 Properties: Ten Well-Designed Salts Assembled by Arenedisulfonic Acid
 with Diverse Diamines
;
_journal_issue 6
_journal_name_full 'Crystal Growth &amp; Design'
_journal_page_first 3342
_journal_paper_doi 10.1021/cg3004855
_journal_volume 12
_journal_year 2012
_chemical_formula_moiety 'C10 H6 O6 S2, C12 H14 N2 O2 S, H2 O'
_chemical_formula_sum 'C22 H22 N2 O9 S3'
_chemical_formula_weight 554.60
_chemical_name_systematic
; 
 ? 
;
_space_group_IT_number 2
_symmetry_cell_setting triclinic
_symmetry_space_group_name_Hall '-P 1'
_symmetry_space_group_name_H-M 'P -1'
_atom_sites_solution_hydrogens geom
_atom_sites_solution_primary direct
_atom_sites_solution_secondary difmap
_audit_creation_method SHELXL-97
_cell_angle_alpha 83.94(3)
_cell_angle_beta 81.13(3)
_cell_angle_gamma 84.37(3)
_cell_formula_units_Z 2
_cell_length_a 5.7543(12)
_cell_length_b 14.022(3)
_cell_length_c 14.952(3)
_cell_measurement_reflns_used 9549
_cell_measurement_temperature 295(2)
_cell_measurement_theta_max 27.45
_cell_measurement_theta_min 3.01
_cell_volume 1181.2(4)
_computing_cell_refinement RAPID-AUTO
_computing_data_collection 'RAPID-AUTO (Rigaku Corporation, 1998)'
_computing_data_reduction 'CrystalStructure (Rigaku/MSC and Rigaku Corporation, 2002)'
_computing_molecular_graphics SHELXL-97
_computing_publication_material SHELXL-97
_computing_structure_refinement 'SHELXL-97 (Sheldrick, 1997)'
_computing_structure_solution 'SHELXS-97 (Sheldrick, 1990)'
_diffrn_ambient_temperature 295(2)
_diffrn_detector_area_resol_mean 10.000
_diffrn_measured_fraction_theta_full 0.987
_diffrn_measured_fraction_theta_max 0.987
_diffrn_measurement_device_type 'Rigaku RAXIS-RAPID'
_diffrn_measurement_method \w
_diffrn_radiation_monochromator graphite
_diffrn_radiation_source 'fine-focus sealed tube'
_diffrn_radiation_type MoK\a
_diffrn_radiation_wavelength 0.71073
_diffrn_reflns_av_R_equivalents 0.0423
_diffrn_reflns_av_sigmaI/netI 0.0396
_diffrn_reflns_limit_h_max 7
_diffrn_reflns_limit_h_min -7
_diffrn_reflns_limit_k_max 18
_diffrn_reflns_limit_k_min -18
_diffrn_reflns_limit_l_max 19
_diffrn_reflns_limit_l_min -19
_diffrn_reflns_number 18950
_diffrn_reflns_theta_full 27.48
_diffrn_reflns_theta_max 27.48
_diffrn_reflns_theta_min 3.01
_diffrn_standards_decay_% 0
_diffrn_standards_interval_count 0
_diffrn_standards_interval_time 0
_diffrn_standards_number 0
_exptl_absorpt_coefficient_mu 0.372
_exptl_absorpt_correction_T_max 0.9429
_exptl_absorpt_correction_T_min 0.9227
_exptl_absorpt_correction_type multi-scan
_exptl_absorpt_process_details 'ABSCOR (Higashi, 1995)'
_exptl_crystal_colour colorless
_exptl_crystal_density_diffrn 1.559
_exptl_crystal_density_method 'not measured'
_exptl_crystal_description prism
_exptl_crystal_F_000 576
_exptl_crystal_size_max 0.22
_exptl_crystal_size_mid 0.18
_exptl_crystal_size_min 0.16
_refine_diff_density_max 0.946
_refine_diff_density_min -0.653
_refine_diff_density_rms 0.111
_refine_ls_extinction_method none
_refine_ls_goodness_of_fit_ref 1.031
_refine_ls_hydrogen_treatment mixed
_refine_ls_matrix_type full
_refine_ls_number_parameters 343
_refine_ls_number_reflns 5352
_refine_ls_number_restraints 12
_refine_ls_restrained_S_all 1.030
_refine_ls_R_factor_all 0.0880
_refine_ls_R_factor_gt 0.0657
_refine_ls_shift/su_max 0.000
_refine_ls_shift/su_mean 0.000
_refine_ls_structure_factor_coef Fsqd
_refine_ls_weighting_details 'calc w=1/[\s^2^(Fo^2^)+(0.1286P)^2^+1.3463P] where P=(Fo^2^+2Fc^2^)/3'
_refine_ls_weighting_scheme calc
_refine_ls_wR_factor_gt 0.1828
_refine_ls_wR_factor_ref 0.2232
_reflns_number_gt 3819
_reflns_number_total 5352
_reflns_threshold_expression >2sigma(I)
_cod_data_source_file cg3004855_si_002.cif
_cod_data_source_block crystal9
_cod_database_code 4506370

loop_
_symmetry_equiv_pos_as_xyz
'x, y, z'
'-x, -y, -z'

loop_
_atom_site_label
_atom_site_type_symbol
_atom_site_fract_x
_atom_site_fract_y
_atom_site_fract_z
_atom_site_U_iso_or_equiv
_atom_site_adp_type
_atom_site_occupancy
_atom_site_symmetry_multiplicity
_atom_site_calc_flag
_atom_site_refinement_flags
S1 S 0.65063(16) 0.05839(6) 0.20024(6) 0.0433(3) Uani 1 1 d .
S2 S 0.44971(17) 0.73970(7) 0.53790(6) 0.0462(3) Uani 1 1 d .
S3 S 0.04377(16) 0.60740(6) 0.08292(6) 0.0437(3) Uani 1 1 d .
O1W O -0.1496(10) 0.9296(5) 0.4735(5) 0.152(2) Uani 1 1 d .
H1W1 H -0.0956 0.9050 0.5214 0.227 Uiso 1 1 d R
H1W2 H -0.2833 0.9084 0.4742 0.227 Uiso 1 1 d R
O1 O 0.4116(5) 0.05094(19) 0.24719(18) 0.0500(6) Uani 1 1 d .
O2 O 0.6956(5) 0.1577(2) 0.1746(2) 0.0565(7) Uani 1 1 d .
O3 O 0.8271(6) 0.0070(3) 0.2501(2) 0.0696(9) Uani 1 1 d .
O4 O 0.1956(5) 0.7461(2) 0.5624(2) 0.0561(7) Uani 1 1 d .
O5 O 0.5152(5) 0.7764(2) 0.44392(19) 0.0598(7) Uani 1 1 d .
O6 O 0.5693(6) 0.7816(2) 0.5999(2) 0.0671(8) Uani 1 1 d .
O7 O -0.1970(5) 0.6316(2) 0.0677(2) 0.0560(7) Uani 1 1 d .
O8 O 0.2318(5) 0.6101(2) 0.00832(18) 0.0578(7) Uani 1 1 d .
N1 N 0.0512(6) 0.2112(2) 0.2702(2) 0.0462(7) Uani 1 1 d D
H1N1 H -0.044(5) 0.178(2) 0.250(3) 0.069 Uiso 1 1 d D
H1N2 H 0.183(4) 0.177(2) 0.272(3) 0.069 Uiso 1 1 d D
H1N3 H -0.008(6) 0.218(3) 0.328(2) 0.069 Uiso 1 1 d D
N2 N 0.2195(7) 0.8840(2) 0.3364(2) 0.0555(8) Uani 1 1 d D
H2N1 H 0.319(5) 0.856(3) 0.370(2) 0.083 Uiso 1 1 d D
H2N2 H 0.094(4) 0.903(3) 0.371(2) 0.083 Uiso 1 1 d D
H2N3 H 0.282(6) 0.934(2) 0.308(3) 0.083 Uiso 1 1 d D
C1 C 0.3141(6) 0.1036(2) 0.0506(2) 0.0403(7) Uani 1 1 d .
H1 H 0.3080 0.1407 0.0991 0.048 Uiso 1 1 calc R
C2 C 0.4937(6) 0.0272(2) 0.0384(2) 0.0349(7) Uani 1 1 d .
C3 C 0.6642(6) 0.0009(2) 0.0985(2) 0.0352(7) Uani 1 1 d .
C4 C 0.8383(6) -0.0716(2) 0.0829(2) 0.0404(7) Uani 1 1 d .
H4 H 0.9492 -0.0864 0.1224 0.048 Uiso 1 1 calc R
C5 C 0.8494(6) -0.1239(2) 0.0070(2) 0.0424(8) Uani 1 1 d .
H5 H 0.9691 -0.1726 -0.0040 0.051 Uiso 1 1 calc R
C6 C 0.7187(8) 0.5845(3) 0.5973(3) 0.0560(10) Uani 1 1 d .
H6 H 0.7781 0.6287 0.6282 0.067 Uiso 1 1 calc R
C7 C 0.5501(7) 0.6151(3) 0.5440(2) 0.0445(8) Uani 1 1 d .
C8 C 0.4558(6) 0.5495(3) 0.4952(2) 0.0427(8) Uani 1 1 d .
C9 C 0.2804(8) 0.5781(3) 0.4384(3) 0.0549(10) Uani 1 1 d .
H9 H 0.2226 0.6423 0.4319 0.066 Uiso 1 1 calc R
C10 C 0.1955(9) 0.5123(3) 0.3932(3) 0.0654(12) Uani 1 1 d .
H10 H 0.0806 0.5319 0.3562 0.079 Uiso 1 1 calc R
C11 C 0.0599(6) 0.3080(2) 0.2243(2) 0.0384(7) Uani 1 1 d .
C12 C 0.2614(6) 0.3378(3) 0.1724(2) 0.0424(8) Uani 1 1 d .
H12 H 0.3976 0.2961 0.1656 0.051 Uiso 1 1 calc R
C13 C 0.2616(6) 0.4301(3) 0.1302(2) 0.0415(7) Uani 1 1 d .
H13 H 0.3978 0.4515 0.0951 0.050 Uiso 1 1 calc R
C14 C 0.0548(6) 0.4908(2) 0.1408(2) 0.0392(7) Uani 1 1 d .
C15 C -0.1500(6) 0.4595(3) 0.1918(3) 0.0447(8) Uani 1 1 d .
H15 H -0.2874 0.5006 0.1977 0.054 Uiso 1 1 calc R
C16 C -0.1494(6) 0.3678(3) 0.2336(3) 0.0445(8) Uani 1 1 d .
H16 H -0.2862 0.3458 0.2675 0.053 Uiso 1 1 calc R
C17 C 0.1027(6) 0.6850(2) 0.1612(2) 0.0395(7) Uani 1 1 d .
C18 C 0.3066(6) 0.7322(3) 0.1435(3) 0.0479(9) Uani 1 1 d .
H18 H 0.4174 0.7200 0.0929 0.057 Uiso 1 1 calc R
C19 C 0.3445(7) 0.7972(3) 0.2011(3) 0.0511(9) Uani 1 1 d .
H19 H 0.4809 0.8296 0.1897 0.061 Uiso 1 1 calc R
C20 C 0.1785(7) 0.8141(2) 0.2762(3) 0.0438(8) Uani 1 1 d .
C21 C -0.0253(7) 0.7677(3) 0.2941(3) 0.0479(9) Uani 1 1 d .
H21 H -0.1358 0.7803 0.3447 0.058 Uiso 1 1 calc R
C22 C -0.0645(7) 0.7025(3) 0.2367(3) 0.0460(8) Uani 1 1 d .
H22 H -0.2015 0.6704 0.2482 0.055 Uiso 1 1 calc R

loop_
_atom_site_aniso_label
_atom_site_aniso_U_11
_atom_site_aniso_U_22
_atom_site_aniso_U_33
_atom_site_aniso_U_23
_atom_site_aniso_U_13
_atom_site_aniso_U_12
S1 0.0456(5) 0.0423(5) 0.0449(5) -0.0153(4) -0.0107(4) 0.0012(4)
S2 0.0559(6) 0.0432(5) 0.0395(5) -0.0083(4) -0.0049(4) -0.0024(4)
S3 0.0486(5) 0.0421(5) 0.0403(5) -0.0066(4) -0.0089(4) 0.0029(4)
O1W 0.131(4) 0.178(6) 0.162(5) -0.089(5) 0.010(4) -0.059(4)
O1 0.0536(15) 0.0483(15) 0.0479(14) -0.0147(12) 0.0005(12) -0.0048(11)
O2 0.0630(17) 0.0468(15) 0.0643(17) -0.0223(13) -0.0076(14) -0.0119(12)
O3 0.071(2) 0.084(2) 0.0591(18) -0.0251(16) -0.0338(16) 0.0264(16)
O4 0.0543(16) 0.0571(16) 0.0544(16) -0.0117(13) 0.0004(13) 0.0020(12)
O5 0.0665(18) 0.0637(18) 0.0445(15) 0.0017(13) -0.0005(13) -0.0019(14)
O6 0.085(2) 0.0540(17) 0.071(2) -0.0189(15) -0.0323(17) -0.0034(15)
O7 0.0527(16) 0.0576(17) 0.0614(17) -0.0083(13) -0.0253(13) 0.0068(12)
O8 0.0677(18) 0.0627(18) 0.0393(13) -0.0061(12) 0.0035(13) -0.0030(14)
N1 0.0544(18) 0.0379(16) 0.0493(17) -0.0135(14) -0.0104(15) -0.0043(13)
N2 0.069(2) 0.0438(18) 0.056(2) -0.0056(15) -0.0135(17) -0.0099(15)
C1 0.0483(19) 0.0331(16) 0.0400(17) -0.0101(13) -0.0096(15) 0.0063(13)
C2 0.0371(16) 0.0266(14) 0.0407(17) -0.0060(12) -0.0036(13) -0.0006(12)
C3 0.0381(16) 0.0311(15) 0.0372(16) -0.0070(12) -0.0065(13) -0.0013(12)
C4 0.0430(18) 0.0353(17) 0.0429(18) -0.0031(14) -0.0112(15) 0.0038(13)
C5 0.0450(18) 0.0338(16) 0.0442(18) -0.0032(14) -0.0036(15) 0.0127(13)
C6 0.067(3) 0.055(2) 0.054(2) -0.0138(18) -0.030(2) -0.0018(19)
C7 0.052(2) 0.0465(19) 0.0359(17) -0.0068(14) -0.0096(15) -0.0019(15)
C8 0.0483(19) 0.0461(19) 0.0349(16) -0.0075(14) -0.0093(15) -0.0006(15)
C9 0.064(2) 0.048(2) 0.056(2) -0.0062(18) -0.025(2) 0.0055(18)
C10 0.077(3) 0.055(2) 0.074(3) -0.010(2) -0.046(3) 0.006(2)
C11 0.0426(17) 0.0354(16) 0.0402(17) -0.0122(13) -0.0103(14) -0.0020(13)
C12 0.0390(18) 0.0411(18) 0.0481(19) -0.0165(15) -0.0053(15) 0.0044(14)
C13 0.0385(17) 0.0438(18) 0.0427(18) -0.0122(14) -0.0036(14) -0.0011(14)
C14 0.0401(17) 0.0391(17) 0.0396(17) -0.0112(14) -0.0065(14) 0.0006(13)
C15 0.0347(17) 0.0469(19) 0.052(2) -0.0113(16) -0.0057(15) 0.0048(14)
C16 0.0395(18) 0.047(2) 0.0479(19) -0.0085(15) -0.0048(15) -0.0032(14)
C17 0.0432(18) 0.0350(16) 0.0398(17) -0.0027(13) -0.0084(14) 0.0031(13)
C18 0.0416(19) 0.046(2) 0.052(2) -0.0054(16) 0.0034(16) 0.0009(15)
C19 0.0391(18) 0.047(2) 0.067(2) -0.0067(18) -0.0041(17) -0.0066(15)
C20 0.053(2) 0.0326(16) 0.0460(19) -0.0008(14) -0.0104(16) -0.0013(14)
C21 0.054(2) 0.046(2) 0.0403(18) -0.0055(15) 0.0058(16) -0.0066(16)
C22 0.0436(19) 0.0434(19) 0.050(2) -0.0045(16) 0.0000(16) -0.0068(15)

loop_
_atom_type_symbol
_atom_type_description
_atom_type_scat_dispersion_real
_atom_type_scat_dispersion_imag
_atom_type_scat_source
C C 0.0033 0.0016 'International Tables Vol C Tables 4.2.6.8 and 6.1.1.4'
H H 0.0000 0.0000 'International Tables Vol C Tables 4.2.6.8 and 6.1.1.4'
N N 0.0061 0.0033 'International Tables Vol C Tables 4.2.6.8 and 6.1.1.4'
O O 0.0106 0.0060 'International Tables Vol C Tables 4.2.6.8 and 6.1.1.4'
S S 0.1246 0.1234 'International Tables Vol C Tables 4.2.6.8 and 6.1.1.4'

loop_
_geom_angle_atom_site_label_1
_geom_angle_atom_site_label_2
_geom_angle_atom_site_label_3
_geom_angle
_geom_angle_site_symmetry_1
_geom_angle_site_symmetry_3
O2 S1 O3 112.5(2) . .
O2 S1 O1 110.81(17) . .
O3 S1 O1 113.0(2) . .
O2 S1 C3 107.75(17) . .
O3 S1 C3 106.66(17) . .
O1 S1 C3 105.56(16) . .
O6 S2 O4 113.5(2) . .
O6 S2 O5 113.0(2) . .
O4 S2 O5 110.82(19) . .
O6 S2 C7 105.90(18) . .
O4 S2 C7 107.30(18) . .
O5 S2 C7 105.72(18) . .
O8 S3 O7 120.39(18) . .
O8 S3 C14 108.54(17) . .
O7 S3 C14 106.72(17) . .
O8 S3 C17 107.65(18) . .
O7 S3 C17 107.11(17) . .
C14 S3 C17 105.51(16) . .
H1W1 O1W H1W2 107.7 . .
C11 N1 H1N1 113(3) . .
C11 N1 H1N2 118(3) . .
H1N1 N1 H1N2 108.2(16) . .
C11 N1 H1N3 106(3) . .
H1N1 N1 H1N3 106(3) . .
H1N2 N1 H1N3 105(3) . .
C20 N2 H2N1 107(3) . .
C20 N2 H2N2 113(3) . .
H2N1 N2 H2N2 107.9(16) . .
C20 N2 H2N3 113(3) . .
H2N1 N2 H2N3 107.0(16) . .
H2N2 N2 H2N3 108(4) . .
C5 C1 C2 121.5(3) 2_655 .
C5 C1 H1 119.3 2_655 .
C2 C1 H1 119.3 . .
C1 C2 C3 123.7(3) . .
C1 C2 C2 118.7(4) . 2_655
C3 C2 C2 117.6(3) . 2_655
C4 C3 C2 121.8(3) . .
C4 C3 S1 117.2(3) . .
C2 C3 S1 121.0(2) . .
C3 C4 C5 120.0(3) . .
C3 C4 H4 120.0 . .
C5 C4 H4 120.0 . .
C1 C5 C4 120.4(3) 2_655 .
C1 C5 H5 119.8 2_655 .
C4 C5 H5 119.8 . .
C7 C6 C10 121.3(4) . 2_666
C7 C6 H6 119.4 . .
C10 C6 H6 119.4 2_666 .
C6 C7 C8 120.9(4) . .
C6 C7 S2 117.7(3) . .
C8 C7 S2 121.3(3) . .
C9 C8 C7 123.0(3) . .
C9 C8 C8 119.2(4) . 2_666
C7 C8 C8 117.7(4) . 2_666
C10 C9 C8 120.8(4) . .
C10 C9 H9 119.6 . .
C8 C9 H9 119.6 . .
C9 C10 C6 120.0(4) . 2_666
C9 C10 H10 120.0 . .
C6 C10 H10 120.0 2_666 .
C12 C11 C16 121.6(3) . .
C12 C11 N1 121.6(3) . .
C16 C11 N1 116.8(3) . .
C11 C12 C13 119.7(3) . .
C11 C12 H12 120.2 . .
C13 C12 H12 120.2 . .
C12 C13 C14 119.0(3) . .
C12 C13 H13 120.5 . .
C14 C13 H13 120.5 . .
C15 C14 C13 121.1(3) . .
C15 C14 S3 118.5(3) . .
C13 C14 S3 120.2(3) . .
C16 C15 C14 119.7(3) . .
C16 C15 H15 120.1 . .
C14 C15 H15 120.1 . .
C15 C16 C11 118.9(3) . .
C15 C16 H16 120.5 . .
C11 C16 H16 120.5 . .
C18 C17 C22 120.9(3) . .
C18 C17 S3 119.5(3) . .
C22 C17 S3 119.5(3) . .
C19 C18 C17 119.4(3) . .
C19 C18 H18 120.3 . .
C17 C18 H18 120.3 . .
C18 C19 C20 119.6(3) . .
C18 C19 H19 120.2 . .
C20 C19 H19 120.2 . .
C21 C20 C19 121.4(4) . .
C21 C20 N2 119.6(3) . .
C19 C20 N2 119.1(3) . .
C20 C21 C22 119.4(3) . .
C20 C21 H21 120.3 . .
C22 C21 H21 120.3 . .
C21 C22 C17 119.4(3) . .
C21 C22 H22 120.3 . .
C17 C22 H22 120.3 . .

loop_
_geom_bond_atom_site_label_1
_geom_bond_atom_site_label_2
_geom_bond_distance
_geom_bond_site_symmetry_2
S1 O2 1.442(3) .
S1 O3 1.444(3) .
S1 O1 1.453(3) .
S1 C3 1.783(3) .
S2 O6 1.438(3) .
S2 O4 1.448(3) .
S2 O5 1.450(3) .
S2 C7 1.783(4) .
S3 O8 1.429(3) .
S3 O7 1.441(3) .
S3 C14 1.768(4) .
S3 C17 1.770(4) .
O1W H1W1 0.8500 .
O1W H1W2 0.8500 .
N1 C11 1.456(5) .
N1 H1N1 0.86(4) .
N1 H1N2 0.86(4) .
N1 H1N3 0.86(4) .
N2 C20 1.457(5) .
N2 H2N1 0.86(4) .
N2 H2N2 0.86(4) .
N2 H2N3 0.86(4) .
C1 C5 1.362(5) 2_655
C1 C2 1.420(4) .
C1 H1 0.9300 .
C2 C3 1.428(5) .
C2 C2 1.432(6) 2_655
C3 C4 1.368(4) .
C4 C5 1.404(5) .
C4 H4 0.9300 .
C5 C1 1.362(5) 2_655
C5 H5 0.9300 .
C6 C7 1.359(5) .
C6 C10 1.398(6) 2_666
C6 H6 0.9300 .
C7 C8 1.426(5) .
C8 C9 1.419(5) .
C8 C8 1.430(7) 2_666
C9 C10 1.367(6) .
C9 H9 0.9300 .
C10 C6 1.398(6) 2_666
C10 H10 0.9300 .
C11 C12 1.368(5) .
C11 C16 1.396(5) .
C12 C13 1.379(5) .
C12 H12 0.9300 .
C13 C14 1.391(5) .
C13 H13 0.9300 .
C14 C15 1.384(5) .
C15 C16 1.368(5) .
C15 H15 0.9300 .
C16 H16 0.9300 .
C17 C18 1.380(5) .
C17 C22 1.391(5) .
C18 C19 1.372(6) .
C18 H18 0.9300 .
C19 C20 1.382(6) .
C19 H19 0.9300 .
C20 C21 1.374(5) .
C21 C22 1.375(5) .
C21 H21 0.9300 .
C22 H22 0.9300 .

loop_
_geom_hbond_atom_site_label_D
_geom_hbond_atom_site_label_H
_geom_hbond_atom_site_label_A
_geom_hbond_distance_DH
_geom_hbond_distance_HA
_geom_hbond_distance_DA
_geom_hbond_angle_DHA
_geom_hbond_site_symmetry_A
O1W H1W2 O6 0.85 2.55 3.063(7) 119.7 1_455
N1 H1N1 O2 0.86(4) 2.070(19) 2.868(4) 155(4) 1_455
N1 H1N2 O1 0.86(4) 2.124(19) 2.915(4) 153(3) .
N1 H1N3 O4 0.86(4) 1.91(3) 2.773(4) 165(4) 2_566
N2 H2N1 O5 0.86(4) 1.898(12) 2.754(5) 171(4) .
N2 H2N2 O1W 0.86(4) 1.953(16) 2.792(7) 166(4) .
N2 H2N3 O1 0.86(4) 1.944(11) 2.806(5) 177(4) 1_565

loop_
_geom_torsion_atom_site_label_1
_geom_torsion_atom_site_label_2
_geom_torsion_atom_site_label_3
_geom_torsion_atom_site_label_4
_geom_torsion
_geom_torsion_site_symmetry_1
_geom_torsion_site_symmetry_4
C5 C1 C2 C3 -177.8(3) 2_655 .
C5 C1 C2 C2 2.2(6) 2_655 2_655
C1 C2 C3 C4 -178.2(3) . .
C2 C2 C3 C4 1.8(6) 2_655 .
C1 C2 C3 S1 4.5(5) . .
C2 C2 C3 S1 -175.5(3) 2_655 .
O2 S1 C3 C4 116.4(3) . .
O3 S1 C3 C4 -4.7(3) . .
O1 S1 C3 C4 -125.1(3) . .
O2 S1 C3 C2 -66.2(3) . .
O3 S1 C3 C2 172.7(3) . .
O1 S1 C3 C2 52.3(3) . .
C2 C3 C4 C5 -1.4(5) . .
S1 C3 C4 C5 176.0(3) . .
C3 C4 C5 C1 -0.8(5) . 2_655
C10 C6 C7 C8 -0.4(7) 2_666 .
C10 C6 C7 S2 179.1(4) 2_666 .
O6 S2 C7 C6 -3.6(4) . .
O4 S2 C7 C6 -125.1(3) . .
O5 S2 C7 C6 116.6(3) . .
O6 S2 C7 C8 175.9(3) . .
O4 S2 C7 C8 54.4(3) . .
O5 S2 C7 C8 -63.9(4) . .
C6 C7 C8 C9 -179.7(4) . .
S2 C7 C8 C9 0.8(5) . .
C6 C7 C8 C8 0.2(6) . 2_666
S2 C7 C8 C8 -179.3(4) . 2_666
C7 C8 C9 C10 -179.9(4) . .
C8 C8 C9 C10 0.2(7) 2_666 .
C8 C9 C10 C6 0.0(7) . 2_666
C16 C11 C12 C13 2.0(5) . .
N1 C11 C12 C13 180.0(3) . .
C11 C12 C13 C14 -0.6(5) . .
C12 C13 C14 C15 -0.9(5) . .
C12 C13 C14 S3 -176.7(3) . .
O8 S3 C14 C15 -156.2(3) . .
O7 S3 C14 C15 -25.1(3) . .
C17 S3 C14 C15 88.6(3) . .
O8 S3 C14 C13 19.7(3) . .
O7 S3 C14 C13 150.8(3) . .
C17 S3 C14 C13 -95.5(3) . .
C13 C14 C15 C16 0.8(5) . .
S3 C14 C15 C16 176.7(3) . .
C14 C15 C16 C11 0.6(5) . .
C12 C11 C16 C15 -2.0(5) . .
N1 C11 C16 C15 179.9(3) . .
O8 S3 C17 C18 -1.5(3) . .
O7 S3 C17 C18 -132.3(3) . .
C14 S3 C17 C18 114.2(3) . .
O8 S3 C17 C22 174.2(3) . .
O7 S3 C17 C22 43.4(3) . .
C14 S3 C17 C22 -70.1(3) . .
C22 C17 C18 C19 0.0(6) . .
S3 C17 C18 C19 175.6(3) . .
C17 C18 C19 C20 0.3(6) . .
C18 C19 C20 C21 -0.5(6) . .
C18 C19 C20 N2 -179.4(3) . .
C19 C20 C21 C22 0.5(6) . .
N2 C20 C21 C22 179.4(4) . .
C20 C21 C22 C17 -0.2(6) . .
C18 C17 C22 C21 0.0(5) . .
S3 C17 C22 C21 -175.7(3) . .
